data_1543007
loop_
_publ_author_name
'Chang, Meng-Yang'
'Cheng, Yu-Chieh'

_publ_section_title
;
 Synthesis of 1-Aryltetralins and 1-Arylnaphthalenes via (4 + 2)
 Annulation of \b-Ketosulfones with Styryl Bromides.
;
_journal_issue 7
_journal_name_full 'Organic letters'
_journal_page_first 1682
_journal_page_last 1685
_journal_paper_doi 10.1021/acs.orglett.6b00603
_journal_volume 18
_journal_year 2016
_chemical_formula_sum 'C28 H23 Br O2 S'
_chemical_formula_weight 503.43
_space_group_crystal_system monoclinic
_space_group_IT_number 14
_space_group_name_Hall '-P 2yn'
_space_group_name_H-M_alt 'P 1 21/n 1'
_symmetry_space_group_name_Hall '-P 2yn'
_symmetry_space_group_name_H-M 'P 1 21/n 1'
_atom_sites_solution_hydrogens geom
_audit_creation_method SHELXL-2014/6
_cell_angle_alpha 90
_cell_angle_beta 93.083(2)
_cell_angle_gamma 90
_cell_formula_units_Z 8
_cell_length_a 11.5248(7)
_cell_length_b 26.0897(17)
_cell_length_c 15.4151(10)
_cell_measurement_reflns_used 4933
_cell_measurement_temperature 296(2)
_cell_measurement_theta_max 22.2653
_cell_measurement_theta_min 2.7520
_cell_volume 4628.3(5)
_computing_cell_refinement 'SAINT V8.34A (Bruker AXS Inc., 2013)'
_computing_data_collection 'APEX2 (Bruker AXS, 2010)'
_computing_data_reduction 'SAINT V8.34A (Bruker AXS Inc., 2013)'
_computing_molecular_graphics 'SHELXTL (Sheldrick, 2008)'
_computing_publication_material SHELXTL
_computing_structure_refinement 'SHELXL-2014/6 (Sheldrick, 2014)'
_diffrn_ambient_temperature 296(2)
_diffrn_detector_area_resol_mean 8.3333
_diffrn_measured_fraction_theta_full 0.999
_diffrn_measured_fraction_theta_max 0.992
_diffrn_measurement_device_type 'Bruker APEX-II CCD'
_diffrn_measurement_method '\f and \w scans'
_diffrn_radiation_type MoK\a
_diffrn_radiation_wavelength 0.71073
_diffrn_reflns_av_R_equivalents 0.0627
_diffrn_reflns_av_unetI/netI 0.0789
_diffrn_reflns_Laue_measured_fraction_full 0.999
_diffrn_reflns_Laue_measured_fraction_max 0.992
_diffrn_reflns_limit_h_max 14
_diffrn_reflns_limit_h_min -14
_diffrn_reflns_limit_k_max 26
_diffrn_reflns_limit_k_min -32
_diffrn_reflns_limit_l_max 17
_diffrn_reflns_limit_l_min -19
_diffrn_reflns_number 36155
_diffrn_reflns_point_group_measured_fraction_full 0.999
_diffrn_reflns_point_group_measured_fraction_max 0.992
_diffrn_reflns_theta_full 25.242
_diffrn_reflns_theta_max 26.492
_diffrn_reflns_theta_min 1.536
_exptl_absorpt_coefficient_mu 1.890
_exptl_absorpt_correction_T_max 0.9485
_exptl_absorpt_correction_T_min 0.7838
_exptl_absorpt_correction_type multi-scan
_exptl_absorpt_process_details 'SADABS V2014/4 (Bruker AXS Inc.)'
_exptl_crystal_colour Colorless
_exptl_crystal_density_diffrn 1.445
_exptl_crystal_density_meas ?
_exptl_crystal_density_method 'not measured'
_exptl_crystal_description Lump
_exptl_crystal_F_000 2064
_exptl_crystal_size_max 0.22
_exptl_crystal_size_mid 0.15
_exptl_crystal_size_min 0.10
_refine_diff_density_max 2.242
_refine_diff_density_min -0.535
_refine_diff_density_rms 0.103
_refine_ls_extinction_method none
_refine_ls_goodness_of_fit_ref 1.028
_refine_ls_hydrogen_treatment constr
_refine_ls_matrix_type full
_refine_ls_number_parameters 579
_refine_ls_number_reflns 9526
_refine_ls_number_restraints 0
_refine_ls_restrained_S_all 1.028
_refine_ls_R_factor_all 0.1419
_refine_ls_R_factor_gt 0.0724
_refine_ls_shift/su_max 0.001
_refine_ls_shift/su_mean 0.000
_refine_ls_structure_factor_coef Fsqd
_refine_ls_weighting_details 'w=1/[\s^2^(Fo^2^)+(0.1330P)^2^+0.4038P] where P=(Fo^2^+2Fc^2^)/3'
_refine_ls_weighting_scheme calc
_refine_ls_wR_factor_gt 0.1909
_refine_ls_wR_factor_ref 0.2332
_reflns_Friedel_coverage 0.000
_reflns_number_gt 5142
_reflns_number_total 9526
_reflns_threshold_expression 'I > 2\s(I)'
_cod_data_source_file ol6b00603_si_006.cif
_cod_data_source_block mo_151108_0m
_cod_depositor_comments
;
The following automatic conversions were performed:

'_exptl_crystal_density_meas' value 'not measured' was changed to '?'
- the value is perceived as not measured.

Automatic conversion script
Id: cif_fix_values 4268 2015-11-12 08:31:59Z antanas 

2019-02-17
Z value and formula fixed to values more according to usual
chemical conventions.                 miguel
;
_cod_original_formula_sum 'C56 H46 Br2 O4 S2'
_cod_original_formula_weight 1006.87
_cod_original_formula_units_Z 4
_cod_database_code 1543007
_shelx_space_group_comment
;
The symmetry employed for this shelxl refinement is uniquely defined
by the following loop, which should always be used as a source of
symmetry information in preference to the above space-group names.
They are only intended as comments.
;
_shelxl_version_number 2014/6

loop_
_space_group_symop_operation_xyz
'x, y, z'
'-x+1/2, y+1/2, -z+1/2'
'-x, -y, -z'
'x-1/2, -y-1/2, z-1/2'

loop_
_atom_site_label
_atom_site_type_symbol
_atom_site_fract_x
_atom_site_fract_y
_atom_site_fract_z
_atom_site_U_iso_or_equiv
_atom_site_adp_type
_atom_site_occupancy
_atom_site_site_symmetry_order
_atom_site_calc_flag
_atom_site_refinement_flags_posn
_atom_site_refinement_flags_adp
Br1 Br 0.40502(6) 0.66944(3) 0.54308(4) 0.0748(3) Uani 1 1 d . .
Br2 Br 0.60180(6) 0.70789(3) 0.94536(4) 0.0675(2) Uani 1 1 d . .
S1 S 0.20198(10) 0.77454(5) 0.75031(8) 0.0400(3) Uani 1 1 d . .
S2 S 0.79424(10) 0.60213(5) 0.73185(8) 0.0432(3) Uani 1 1 d . .
O1 O 0.1456(3) 0.80882(14) 0.8072(2) 0.0525(9) Uani 1 1 d . .
O2 O 0.2829(3) 0.73713(14) 0.7869(2) 0.0510(9) Uani 1 1 d . .
O3 O 0.8495(3) 0.56832(15) 0.6747(3) 0.0626(11) Uani 1 1 d . .
O4 O 0.7143(3) 0.63912(14) 0.6948(2) 0.0534(10) Uani 1 1 d . .
C1 C -0.1511(6) 0.6703(3) 0.5063(4) 0.075(2) Uani 1 1 d . .
H4 H -0.1506 0.6880 0.4517 0.113 Uiso 1 1 calc R U
H3 H -0.2277 0.6718 0.5279 0.113 Uiso 1 1 calc R U
H1 H -0.1295 0.6351 0.4983 0.113 Uiso 1 1 calc R U
C2 C -0.0663(5) 0.6951(2) 0.5702(3) 0.0498(14) Uani 1 1 d . .
C3 C -0.0907(4) 0.7420(2) 0.6088(3) 0.0494(14) Uani 1 1 d . .
H20 H -0.1628 0.7572 0.5969 0.059 Uiso 1 1 calc R U
C4 C -0.0107(4) 0.7662(2) 0.6640(3) 0.0432(12) Uani 1 1 d . .
H21 H -0.0270 0.7981 0.6874 0.052 Uiso 1 1 calc R U
C5 C 0.0950(4) 0.74215(19) 0.6842(3) 0.0379(11) Uani 1 1 d . .
C6 C 0.2740(4) 0.81327(19) 0.6724(3) 0.0352(11) Uani 1 1 d . .
H19 H 0.2123 0.8315 0.6388 0.042 Uiso 1 1 calc R U
C7 C 0.3511(4) 0.85469(17) 0.7165(3) 0.0334(10) Uani 1 1 d . .
H13 H 0.3157 0.8643 0.7706 0.040 Uiso 1 1 calc R U
C8 C 0.4738(4) 0.83600(18) 0.7404(3) 0.0356(11) Uani 1 1 d . .
C9 C 0.5455(4) 0.8671(2) 0.7983(3) 0.0409(12) Uani 1 1 d . .
C10 C 0.5074(5) 0.9136(2) 0.8340(3) 0.0518(14) Uani 1 1 d . .
H12 H 0.4316 0.9246 0.8214 0.062 Uiso 1 1 calc R U
C11 C 0.5809(6) 0.9434(3) 0.8876(4) 0.0717(18) Uani 1 1 d . .
H5 H 0.5542 0.9735 0.9116 0.086 Uiso 1 1 calc R U
C12 C 0.6947(6) 0.9275(3) 0.9047(4) 0.075(2) Uani 1 1 d . .
H2 H 0.7447 0.9478 0.9395 0.089 Uiso 1 1 calc R U
C13 C 0.0398(5) 0.6723(2) 0.5935(4) 0.0585(16) Uani 1 1 d . .
H23 H 0.0565 0.6403 0.5705 0.070 Uiso 1 1 calc R U
C14 C 0.1199(4) 0.6950(2) 0.6489(4) 0.0507(14) Uani 1 1 d . .
H22 H 0.1907 0.6791 0.6628 0.061 Uiso 1 1 calc R U
C15 C 0.7342(5) 0.8836(3) 0.8722(4) 0.0650(18) Uani 1 1 d . .
H11 H 0.8107 0.8737 0.8851 0.078 Uiso 1 1 calc R U
C16 C 0.6619(4) 0.8524(2) 0.8191(3) 0.0475(13) Uani 1 1 d . .
C17 C 0.7042(4) 0.8064(2) 0.7832(4) 0.0551(15) Uani 1 1 d . .
H10 H 0.7803 0.7962 0.7969 0.066 Uiso 1 1 calc R U
C18 C 0.6358(4) 0.7777(2) 0.7300(4) 0.0505(14) Uani 1 1 d . .
H9 H 0.6661 0.7480 0.7067 0.061 Uiso 1 1 calc R U
C19 C 0.5175(4) 0.79114(19) 0.7076(3) 0.0366(11) Uani 1 1 d . .
C20 C 0.4469(4) 0.75891(19) 0.6462(3) 0.0380(11) Uani 1 1 d . .
C21 C 0.4836(5) 0.7121(2) 0.6273(4) 0.0535(14) Uani 1 1 d . .
H6 H 0.5505 0.6997 0.6565 0.064 Uiso 1 1 calc R U
C22 C 0.3378(4) 0.78157(18) 0.6072(3) 0.0372(11) Uani 1 1 d . .
H8 H 0.2872 0.7543 0.5852 0.045 Uiso 1 1 calc R U
H7 H 0.3561 0.8031 0.5586 0.045 Uiso 1 1 calc R U
C23 C 0.3493(4) 0.90173(18) 0.6585(3) 0.0340(10) Uani 1 1 d . .
C24 C 0.4160(4) 0.90703(18) 0.5839(4) 0.0505(15) Uani 1 1 d . .
H18 H 0.4657 0.8805 0.5703 0.061 Uiso 1 1 calc R U
C25 C 0.4111(5) 0.9467(2) 0.5345(4) 0.0591(16) Uani 1 1 d . .
H17 H 0.4608 0.9492 0.4891 0.071 Uiso 1 1 calc R U
C26 C 0.3319(5) 0.9859(2) 0.5481(4) 0.0610(16) Uani 1 1 d . .
H16 H 0.3265 1.0140 0.5110 0.073 Uiso 1 1 calc R U
C27 C 0.2617(5) 0.9822(2) 0.6175(4) 0.0572(15) Uani 1 1 d . .
H15 H 0.2098 1.0085 0.6283 0.069 Uiso 1 1 calc R U
C28 C 0.2680(4) 0.9403(2) 0.6705(3) 0.0470(13) Uani 1 1 d . .
H14 H 0.2174 0.9374 0.7152 0.056 Uiso 1 1 calc R U
C29 C 1.1510(5) 0.7103(3) 0.9673(4) 0.0670(18) Uani 1 1 d . .
H24 H 1.1505 0.6957 1.0244 0.101 Uiso 1 1 calc R U
H26 H 1.1306 0.7460 0.9700 0.101 Uiso 1 1 calc R U
H46 H 1.2272 0.7070 0.9456 0.101 Uiso 1 1 calc R U
C30 C 1.0644(4) 0.6828(2) 0.9076(3) 0.0477(14) Uani 1 1 d . .
C31 C 0.9604(5) 0.7064(2) 0.8809(4) 0.0529(14) Uani 1 1 d . .
H43 H 0.9455 0.7394 0.9006 0.063 Uiso 1 1 calc R U
C32 C 0.8794(4) 0.6828(2) 0.8266(4) 0.0480(13) Uani 1 1 d . .
H44 H 0.8101 0.6993 0.8101 0.058 Uiso 1 1 calc R U
C33 C 0.9017(4) 0.6346(2) 0.7970(3) 0.0422(12) Uani 1 1 d . .
C34 C 0.7249(4) 0.56343(19) 0.8105(3) 0.0413(12) Uani 1 1 d . .
H28 H 0.7871 0.5446 0.8425 0.050 Uiso 1 1 calc R U
C35 C 0.6454(4) 0.52316(18) 0.7675(3) 0.0400(11) Uani 1 1 d . .
H42 H 0.6795 0.5123 0.7136 0.048 Uiso 1 1 calc R U
C36 C 0.5224(4) 0.54379(19) 0.7442(3) 0.0404(11) Uani 1 1 d . .
C37 C 0.4488(4) 0.5139(2) 0.6854(3) 0.0482(13) Uani 1 1 d . .
C38 C 0.4844(6) 0.4679(3) 0.6464(4) 0.0703(18) Uani 1 1 d . .
H39 H 0.5594 0.4557 0.6583 0.084 Uiso 1 1 calc R U
C39 C 0.4096(7) 0.4414(3) 0.5914(5) 0.100(3) Uani 1 1 d . .
H40 H 0.4342 0.4108 0.5674 0.120 Uiso 1 1 calc R U
C40 C 0.2982(7) 0.4586(3) 0.5707(5) 0.089(2) Uani 1 1 d . .
H25 H 0.2501 0.4406 0.5311 0.106 Uiso 1 1 calc R U
C41 C 1.0836(5) 0.6352(2) 0.8767(4) 0.0569(15) Uani 1 1 d . .
H27 H 1.1529 0.6190 0.8939 0.068 Uiso 1 1 calc R U
C42 C 1.0062(4) 0.6096(2) 0.8211(4) 0.0513(14) Uani 1 1 d . .
H45 H 1.0225 0.5771 0.8004 0.062 Uiso 1 1 calc R U
C43 C 0.6415(4) 0.47669(19) 0.8276(3) 0.0393(11) Uani 1 1 d . .
C44 C 0.5538(5) 0.4686(3) 0.8834(4) 0.0706(19) Uani 1 1 d . .
H33 H 0.4926 0.4917 0.8852 0.085 Uiso 1 1 calc R U
C45 C 0.5573(6) 0.4254(3) 0.9373(5) 0.079(2) Uani 1 1 d . .
H32 H 0.4969 0.4198 0.9738 0.095 Uiso 1 1 calc R U
C46 C 0.6466(5) 0.3917(2) 0.9376(4) 0.0643(17) Uani 1 1 d . .
H31 H 0.6484 0.3636 0.9748 0.077 Uiso 1 1 calc R U
C47 C 0.7324(5) 0.3993(2) 0.8835(4) 0.0573(15) Uani 1 1 d . .
H30 H 0.7932 0.3759 0.8826 0.069 Uiso 1 1 calc R U
C48 C 0.7321(4) 0.4417(2) 0.8287(3) 0.0451(12) Uani 1 1 d . .
H29 H 0.7932 0.4466 0.7925 0.054 Uiso 1 1 calc R U
C49 C 0.3331(5) 0.5307(2) 0.6656(3) 0.0480(13) Uani 1 1 d . .
C50 C 0.2929(5) 0.5752(2) 0.7059(4) 0.0574(15) Uani 1 1 d . .
H38 H 0.2160 0.5853 0.6955 0.069 Uiso 1 1 calc R U
C51 C 0.3635(4) 0.6032(2) 0.7592(4) 0.0502(14) Uani 1 1 d . .
H37 H 0.3354 0.6332 0.7829 0.060 Uiso 1 1 calc R U
C52 C 0.4807(4) 0.58809(18) 0.7804(3) 0.0374(11) Uani 1 1 d . .
C53 C 0.5541(4) 0.6192(2) 0.8419(3) 0.0389(11) Uani 1 1 d . .
C54 C 0.6646(4) 0.59571(19) 0.8780(3) 0.0401(11) Uani 1 1 d . .
H34 H 0.6478 0.5742 0.9271 0.048 Uiso 1 1 calc R U
H35 H 0.7168 0.6227 0.8989 0.048 Uiso 1 1 calc R U
C55 C 0.5193(5) 0.6664(2) 0.8640(3) 0.0505(13) Uani 1 1 d . .
H36 H 0.4508 0.6792 0.8375 0.061 Uiso 1 1 calc R U
C56 C 0.2607(5) 0.5005(3) 0.6068(5) 0.0700(18) Uani 1 1 d . .
H41 H 0.1846 0.5109 0.5939 0.084 Uiso 1 1 calc R U

loop_
_atom_site_aniso_label
_atom_site_aniso_U_11
_atom_site_aniso_U_22
_atom_site_aniso_U_33
_atom_site_aniso_U_23
_atom_site_aniso_U_13
_atom_site_aniso_U_12
Br1 0.1041(6) 0.0527(5) 0.0680(4) -0.0222(3) 0.0085(4) -0.0048(3)
Br2 0.0818(5) 0.0621(5) 0.0586(4) -0.0209(3) 0.0042(3) -0.0009(3)
S1 0.0376(6) 0.0427(8) 0.0396(6) 0.0076(6) 0.0018(5) -0.0055(6)
S2 0.0400(7) 0.0438(8) 0.0462(7) 0.0043(6) 0.0077(5) -0.0031(6)
O1 0.051(2) 0.057(2) 0.050(2) -0.0049(19) 0.0142(17) -0.0099(18)
O2 0.0447(19) 0.056(2) 0.051(2) 0.0211(19) -0.0094(16) -0.0017(17)
O3 0.067(2) 0.060(3) 0.064(2) -0.009(2) 0.027(2) -0.009(2)
O4 0.0420(19) 0.059(3) 0.059(2) 0.022(2) 0.0002(16) -0.0022(17)
C1 0.073(4) 0.085(5) 0.066(4) -0.006(4) -0.011(3) -0.015(4)
C2 0.049(3) 0.053(4) 0.046(3) 0.003(3) -0.003(2) -0.016(3)
C3 0.036(3) 0.060(4) 0.052(3) 0.006(3) -0.002(2) 0.002(3)
C4 0.034(3) 0.048(3) 0.048(3) 0.001(3) 0.005(2) 0.007(2)
C5 0.029(2) 0.038(3) 0.047(3) 0.010(2) 0.005(2) -0.007(2)
C6 0.034(2) 0.036(3) 0.036(2) 0.005(2) -0.0005(19) -0.002(2)
C7 0.036(2) 0.030(3) 0.035(2) -0.004(2) 0.0050(19) -0.004(2)
C8 0.034(2) 0.037(3) 0.036(2) 0.002(2) 0.0030(19) -0.003(2)
C9 0.046(3) 0.041(3) 0.036(3) 0.002(2) 0.002(2) -0.010(2)
C10 0.050(3) 0.053(4) 0.052(3) -0.009(3) 0.000(2) -0.003(3)
C11 0.067(4) 0.064(5) 0.084(5) -0.001(4) 0.006(4) -0.012(3)
C12 0.073(5) 0.097(6) 0.051(4) -0.010(4) -0.012(3) -0.041(4)
C13 0.052(3) 0.035(3) 0.088(4) -0.003(3) 0.000(3) -0.001(3)
C14 0.041(3) 0.030(3) 0.080(4) 0.005(3) -0.002(3) 0.000(2)
C15 0.063(4) 0.073(5) 0.057(4) 0.015(3) -0.020(3) -0.028(3)
C16 0.045(3) 0.056(4) 0.040(3) 0.015(3) -0.005(2) -0.010(3)
C17 0.036(3) 0.057(4) 0.071(4) 0.015(3) -0.009(3) -0.001(3)
C18 0.042(3) 0.043(3) 0.066(4) 0.005(3) 0.002(3) 0.006(2)
C19 0.034(2) 0.038(3) 0.037(2) 0.002(2) -0.0008(19) -0.003(2)
C20 0.041(3) 0.033(3) 0.040(3) 0.001(2) 0.008(2) 0.000(2)
C21 0.067(4) 0.044(4) 0.050(3) -0.005(3) 0.006(3) 0.003(3)
C22 0.045(3) 0.034(3) 0.033(2) 0.004(2) -0.002(2) -0.006(2)
C23 0.032(2) 0.029(3) 0.041(3) -0.001(2) 0.0021(19) -0.005(2)
C24 0.041(3) 0.010(3) 0.104(4) -0.005(3) 0.042(3) -0.002(2)
C25 0.058(4) 0.069(5) 0.051(3) 0.009(3) 0.015(3) 0.000(3)
C26 0.064(4) 0.041(4) 0.076(4) 0.015(3) -0.008(3) -0.007(3)
C27 0.050(3) 0.038(3) 0.084(4) 0.006(3) 0.006(3) 0.008(3)
C28 0.043(3) 0.043(3) 0.057(3) 0.001(3) 0.011(2) 0.004(2)
C29 0.062(4) 0.081(5) 0.056(3) 0.013(3) -0.009(3) -0.027(3)
C30 0.040(3) 0.056(4) 0.047(3) 0.013(3) 0.006(2) -0.010(3)
C31 0.061(4) 0.039(3) 0.060(3) 0.003(3) 0.008(3) -0.004(3)
C32 0.041(3) 0.041(3) 0.062(3) 0.011(3) 0.001(2) 0.004(2)
C33 0.033(3) 0.043(3) 0.051(3) 0.006(2) 0.009(2) -0.005(2)
C34 0.033(2) 0.040(3) 0.050(3) 0.004(2) -0.001(2) 0.003(2)
C35 0.043(3) 0.034(3) 0.044(3) 0.002(2) 0.006(2) 0.002(2)
C36 0.037(3) 0.036(3) 0.048(3) 0.007(2) -0.001(2) -0.005(2)
C37 0.051(3) 0.038(3) 0.055(3) 0.000(3) -0.001(2) -0.006(2)
C38 0.067(4) 0.063(4) 0.081(4) -0.019(4) -0.004(3) 0.002(3)
C39 0.097(6) 0.091(6) 0.110(6) -0.065(5) -0.007(5) -0.010(5)
C40 0.091(6) 0.074(5) 0.098(6) -0.018(5) -0.025(4) -0.018(4)
C41 0.039(3) 0.065(4) 0.066(4) 0.011(3) -0.002(3) 0.001(3)
C42 0.039(3) 0.047(3) 0.069(4) 0.008(3) 0.013(3) 0.005(2)
C43 0.038(3) 0.035(3) 0.045(3) 0.001(2) 0.003(2) -0.002(2)
C44 0.053(3) 0.068(5) 0.093(5) 0.028(4) 0.024(3) 0.018(3)
C45 0.071(4) 0.071(5) 0.100(5) 0.037(4) 0.039(4) 0.002(4)
C46 0.067(4) 0.046(4) 0.082(4) 0.025(3) 0.016(3) 0.008(3)
C47 0.056(3) 0.042(4) 0.074(4) 0.007(3) 0.001(3) 0.017(3)
C48 0.049(3) 0.042(3) 0.046(3) -0.001(2) 0.009(2) 0.009(2)
C49 0.050(3) 0.045(4) 0.048(3) 0.012(3) -0.005(2) -0.011(3)
C50 0.039(3) 0.056(4) 0.076(4) 0.013(3) -0.013(3) 0.002(3)
C51 0.044(3) 0.038(3) 0.068(4) 0.005(3) -0.002(3) 0.004(2)
C52 0.038(3) 0.029(3) 0.045(3) 0.007(2) 0.002(2) -0.002(2)
C53 0.042(3) 0.043(3) 0.032(2) 0.004(2) 0.004(2) -0.002(2)
C54 0.043(3) 0.039(3) 0.039(3) 0.006(2) 0.005(2) 0.001(2)
C55 0.057(3) 0.050(4) 0.045(3) -0.003(3) 0.004(2) -0.001(3)
C56 0.060(4) 0.059(4) 0.089(5) 0.010(4) -0.016(3) -0.010(3)

loop_
_atom_type_symbol
_atom_type_description
_atom_type_scat_dispersion_real
_atom_type_scat_dispersion_imag
_atom_type_scat_source
C C 0.0033 0.0016 'International Tables Vol C Tables 4.2.6.8 and 6.1.1.4'
H H 0.0000 0.0000 'International Tables Vol C Tables 4.2.6.8 and 6.1.1.4'
O O 0.0106 0.0060 'International Tables Vol C Tables 4.2.6.8 and 6.1.1.4'
S S 0.1246 0.1234 'International Tables Vol C Tables 4.2.6.8 and 6.1.1.4'
Br Br -0.2901 2.4595 'International Tables Vol C Tables 4.2.6.8 and 6.1.1.4'

loop_
_geom_angle_atom_site_label_1
_geom_angle_atom_site_label_2
_geom_angle_atom_site_label_3
_geom_angle
O1 S1 O2 119.2(2)
O1 S1 C5 109.0(2)
O2 S1 C5 108.5(2)
O1 S1 C6 107.3(2)
O2 S1 C6 109.1(2)
C5 S1 C6 102.4(2)
O3 S2 O4 118.2(2)
O3 S2 C33 109.0(2)
O4 S2 C33 108.6(2)
O3 S2 C34 107.4(2)
O4 S2 C34 110.3(2)
C33 S2 C34 102.1(2)
C2 C1 H4 109.5
C2 C1 H3 109.5
H4 C1 H3 109.5
C2 C1 H1 109.5
H4 C1 H1 109.5
H3 C1 H1 109.5
C13 C2 C3 117.4(5)
C13 C2 C1 121.2(6)
C3 C2 C1 121.4(6)
C4 C3 C2 121.6(5)
C4 C3 H20 119.2
C2 C3 H20 119.2
C3 C4 C5 118.7(5)
C3 C4 H21 120.6
C5 C4 H21 120.6
C14 C5 C4 120.8(5)
C14 C5 S1 119.9(4)
C4 C5 S1 119.2(4)
C22 C6 C7 112.7(4)
C22 C6 S1 113.0(3)
C7 C6 S1 112.0(3)
C22 C6 H19 106.1
C7 C6 H19 106.1
S1 C6 H19 106.1
C23 C7 C8 112.6(4)
C23 C7 C6 108.6(4)
C8 C7 C6 112.9(4)
C23 C7 H13 107.5
C8 C7 H13 107.5
C6 C7 H13 107.5
C19 C8 C9 119.9(4)
C19 C8 C7 122.4(4)
C9 C8 C7 117.7(4)
C10 C9 C16 117.1(5)
C10 C9 C8 123.2(5)
C16 C9 C8 119.6(5)
C11 C10 C9 121.3(5)
C11 C10 H12 119.3
C9 C10 H12 119.3
C12 C11 C10 119.2(7)
C12 C11 H5 120.4
C10 C11 H5 120.4
C15 C12 C11 121.3(6)
C15 C12 H2 119.4
C11 C12 H2 119.4
C14 C13 C2 122.2(6)
C14 C13 H23 118.9
C2 C13 H23 118.9
C13 C14 C5 119.2(5)
C13 C14 H22 120.4
C5 C14 H22 120.4
C12 C15 C16 120.9(6)
C12 C15 H11 119.5
C16 C15 H11 119.5
C15 C16 C9 120.2(6)
C15 C16 C17 120.9(5)
C9 C16 C17 118.9(5)
C18 C17 C16 120.6(5)
C18 C17 H10 119.7
C16 C17 H10 119.7
C17 C18 C19 122.3(5)
C17 C18 H9 118.9
C19 C18 H9 118.9
C8 C19 C18 118.7(5)
C8 C19 C20 121.2(4)
C18 C19 C20 120.0(4)
C21 C20 C19 119.5(5)
C21 C20 C22 123.3(5)
C19 C20 C22 117.2(4)
C20 C21 Br1 122.8(5)
C20 C21 H6 118.6
Br1 C21 H6 118.6
C20 C22 C6 112.2(4)
C20 C22 H8 109.2
C6 C22 H8 109.2
C20 C22 H7 109.2
C6 C22 H7 109.2
H8 C22 H7 107.9
C28 C23 C24 115.7(4)
C28 C23 C7 119.5(4)
C24 C23 C7 124.3(4)
C25 C24 C23 123.3(5)
C25 C24 H18 118.4
C23 C24 H18 118.4
C24 C25 C26 120.7(5)
C24 C25 H17 119.7
C26 C25 H17 119.7
C27 C26 C25 118.8(5)
C27 C26 H16 120.6
C25 C26 H16 120.6
C28 C27 C26 120.4(5)
C28 C27 H15 119.8
C26 C27 H15 119.8
C27 C28 C23 120.9(5)
C27 C28 H14 119.6
C23 C28 H14 119.6
C30 C29 H24 109.5
C30 C29 H26 109.5
H24 C29 H26 109.5
C30 C29 H46 109.5
H24 C29 H46 109.5
H26 C29 H46 109.5
C41 C30 C31 117.3(5)
C41 C30 C29 122.6(6)
C31 C30 C29 120.1(6)
C32 C31 C30 122.0(6)
C32 C31 H43 119.0
C30 C31 H43 119.0
C33 C32 C31 119.0(5)
C33 C32 H44 120.5
C31 C32 H44 120.5
C32 C33 C42 120.9(5)
C32 C33 S2 119.5(4)
C42 C33 S2 119.5(4)
C35 C34 C54 113.0(4)
C35 C34 S2 111.9(3)
C54 C34 S2 112.5(3)
C35 C34 H28 106.3
C54 C34 H28 106.3
S2 C34 H28 106.3
C34 C35 C43 108.6(4)
C34 C35 C36 112.6(4)
C43 C35 C36 111.2(4)
C34 C35 H42 108.1
C43 C35 H42 108.1
C36 C35 H42 108.1
C52 C36 C37 120.2(5)
C52 C36 C35 122.3(4)
C37 C36 C35 117.5(4)
C38 C37 C49 117.4(5)
C38 C37 C36 123.6(5)
C49 C37 C36 118.9(5)
C39 C38 C37 120.5(6)
C39 C38 H39 119.8
C37 C38 H39 119.8
C38 C39 C40 121.7(7)
C38 C39 H40 119.1
C40 C39 H40 119.1
C56 C40 C39 119.8(7)
C56 C40 H25 120.1
C39 C40 H25 120.1
C30 C41 C42 123.5(5)
C30 C41 H27 118.3
C42 C41 H27 118.3
C41 C42 C33 117.3(5)
C41 C42 H45 121.4
C33 C42 H45 121.4
C44 C43 C48 118.0(5)
C44 C43 C35 123.1(5)
C48 C43 C35 118.9(4)
C43 C44 C45 119.7(5)
C43 C44 H33 120.2
C45 C44 H33 120.2
C46 C45 C44 121.5(6)
C46 C45 H32 119.2
C44 C45 H32 119.2
C47 C46 C45 119.1(6)
C47 C46 H31 120.4
C45 C46 H31 120.4
C46 C47 C48 121.1(5)
C46 C47 H30 119.4
C48 C47 H30 119.4
C43 C48 C47 120.5(5)
C43 C48 H29 119.7
C47 C48 H29 119.7
C50 C49 C37 119.1(5)
C50 C49 C56 122.6(5)
C37 C49 C56 118.3(6)
C51 C50 C49 121.1(5)
C51 C50 H38 119.4
C49 C50 H38 119.4
C50 C51 C52 121.6(5)
C50 C51 H37 119.2
C52 C51 H37 119.2
C36 C52 C51 119.0(5)
C36 C52 C53 121.3(4)
C51 C52 C53 119.7(5)
C55 C53 C52 119.8(5)
C55 C53 C54 122.8(5)
C52 C53 C54 117.4(4)
C53 C54 C34 112.4(4)
C53 C54 H34 109.1
C34 C54 H34 109.1
C53 C54 H35 109.1
C34 C54 H35 109.1
H34 C54 H35 107.9
C53 C55 Br2 123.3(4)
C53 C55 H36 118.3
Br2 C55 H36 118.3
C40 C56 C49 122.2(6)
C40 C56 H41 118.9
C49 C56 H41 118.9

loop_
_geom_bond_atom_site_label_1
_geom_bond_atom_site_label_2
_geom_bond_distance
Br1 C21 1.902(6)
Br2 C55 1.876(5)
S1 O1 1.432(4)
S1 O2 1.444(4)
S1 C5 1.772(5)
S1 C6 1.805(4)
S2 O3 1.421(4)
S2 O4 1.431(4)
S2 C33 1.768(5)
S2 C34 1.798(5)
C1 C2 1.498(8)
C1 H4 0.9600
C1 H3 0.9600
C1 H1 0.9600
C2 C13 1.390(8)
C2 C3 1.396(8)
C3 C4 1.374(7)
C3 H20 0.9300
C4 C5 1.391(6)
C4 H21 0.9300
C5 C14 1.381(7)
C6 C22 1.521(6)
C6 C7 1.535(6)
C6 H19 0.9800
C7 C23 1.518(6)
C7 C8 1.522(6)
C7 H13 0.9800
C8 C19 1.381(7)
C8 C9 1.435(6)
C9 C10 1.413(7)
C9 C16 1.415(7)
C10 C11 1.387(8)
C10 H12 0.9300
C11 C12 1.387(9)
C11 H5 0.9300
C12 C15 1.341(9)
C12 H2 0.9300
C13 C14 1.360(8)
C13 H23 0.9300
C14 H22 0.9300
C15 C16 1.397(8)
C15 H11 0.9300
C16 C17 1.418(8)
C17 C18 1.336(8)
C17 H10 0.9300
C18 C19 1.432(7)
C18 H9 0.9300
C19 C20 1.478(7)
C20 C21 1.330(7)
C20 C22 1.487(6)
C21 H6 0.9300
C22 H8 0.9700
C22 H7 0.9700
C23 C28 1.394(6)
C23 C24 1.424(6)
C24 C25 1.284(8)
C24 H18 0.9300
C25 C26 1.395(8)
C25 H17 0.9300
C26 C27 1.379(8)
C26 H16 0.9300
C27 C28 1.365(7)
C27 H15 0.9300
C28 H14 0.9300
C29 C30 1.504(8)
C29 H24 0.9600
C29 H26 0.9600
C29 H46 0.9600
C30 C41 1.351(8)
C30 C31 1.391(8)
C31 C32 1.367(8)
C31 H43 0.9300
C32 C33 1.366(7)
C32 H44 0.9300
C33 C42 1.402(7)
C34 C35 1.522(7)
C34 C54 1.534(6)
C34 H28 0.9800
C35 C43 1.529(7)
C35 C36 1.541(6)
C35 H42 0.9800
C36 C52 1.380(7)
C36 C37 1.437(7)
C37 C38 1.412(8)
C37 C49 1.421(7)
C38 C39 1.366(9)
C38 H39 0.9300
C39 C40 1.381(10)
C39 H40 0.9300
C40 C56 1.309(9)
C40 H25 0.9300
C41 C42 1.377(8)
C41 H27 0.9300
C42 H45 0.9300
C43 C44 1.378(7)
C43 C48 1.386(7)
C44 C45 1.400(8)
C44 H33 0.9300
C45 C46 1.354(8)
C45 H32 0.9300
C46 C47 1.344(8)
C46 H31 0.9300
C47 C48 1.391(7)
C47 H30 0.9300
C48 H29 0.9300
C49 C50 1.408(8)
C49 C56 1.434(8)
C50 C51 1.341(7)
C50 H38 0.9300
C51 C52 1.428(7)
C51 H37 0.9300
C52 C53 1.480(7)
C53 C55 1.345(7)
C53 C54 1.494(6)
C54 H34 0.9700
C54 H35 0.9700
C55 H36 0.9300
C56 H41 0.9300
